data_7029656
loop_
_publ_author_name
'Hosokawa, Hitoshi'
'Funasako, Yusuke'
'Mochida, Tomoyuki'

_publ_section_title
;
 Ionic liquids from cationic palladium(ii) chelate complexes: preparation,
 thermal properties, and crystal structures.
;
_journal_issue 18
_journal_name_full 'Dalton transactions (Cambridge, England : 2003)'
_journal_page_first 6864
_journal_page_last 6869
_journal_paper_doi 10.1039/c4dt00192c
_journal_volume 43
_journal_year 2014
_chemical_formula_moiety 'C11 H23 N2 O2 Pd, C2 F6 N O4 S2'
_chemical_formula_sum 'C13 H23 F6 N3 O6 Pd S2'
_chemical_formula_weight 601.86
_chemical_name_systematic
;
 ?
;
_space_group_IT_number 2
_symmetry_cell_setting triclinic
_symmetry_space_group_name_Hall '-P 1'
_symmetry_space_group_name_H-M 'P -1'
_atom_sites_solution_hydrogens geom
_atom_sites_solution_primary direct
_atom_sites_solution_secondary difmap
_audit_creation_method SHELXL-97
_cell_angle_alpha 104.6770(10)
_cell_angle_beta 92.0660(10)
_cell_angle_gamma 112.0220(10)
_cell_formula_units_Z 2
_cell_length_a 8.6854(11)
_cell_length_b 10.5387(13)
_cell_length_c 13.6525(17)
_cell_measurement_reflns_used 5917
_cell_measurement_temperature 100
_cell_measurement_theta_max 27.58
_cell_measurement_theta_min 2.28
_cell_volume 1108.6(2)
_computing_cell_refinement 'APEX2 (Bruker AXS, 2006)'
_computing_data_collection 'APEX2 (Bruker AXS, 2006)'
_computing_data_reduction 'SAINT (Bruker AXS, 2004)'
_computing_molecular_graphics 'XSHEL (Bruker AXS,2002)'
_computing_publication_material 'XCIF (Bruker AXS, 2001)'
_computing_structure_refinement 'SHELXL-97 (Sheldrick, 1997)'
_computing_structure_solution 'SHELXS-97 (Sheldrick, 1997)'
_diffrn_ambient_temperature 100
_diffrn_detector_area_resol_mean 8.333
_diffrn_measured_fraction_theta_full 0.981
_diffrn_measured_fraction_theta_max 0.981
_diffrn_measurement_device_type 'Bruker APEXII CCD area detector'
_diffrn_measurement_method 'phi and omega scans'
_diffrn_radiation_monochromator 'Bruker Helios multilayer confocal mirror'
_diffrn_radiation_source 'Bruker TXS fine-focus rotating anode'
_diffrn_radiation_type MoK\a
_diffrn_radiation_wavelength 0.71073
_diffrn_reflns_av_R_equivalents 0.0339
_diffrn_reflns_av_unetI/netI 0.0471
_diffrn_reflns_limit_h_max 9
_diffrn_reflns_limit_h_min -10
_diffrn_reflns_limit_k_max 12
_diffrn_reflns_limit_k_min -6
_diffrn_reflns_limit_l_max 15
_diffrn_reflns_limit_l_min -16
_diffrn_reflns_number 5547
_diffrn_reflns_theta_full 25.35
_diffrn_reflns_theta_max 25.35
_diffrn_reflns_theta_min 1.56
_exptl_absorpt_coefficient_mu 1.110
_exptl_absorpt_correction_T_max 0.8086
_exptl_absorpt_correction_T_min 0.6652
_exptl_absorpt_correction_type empirical
_exptl_absorpt_process_details
;
SADABS Sheldrick 1996
;
_exptl_crystal_colour yellow
_exptl_crystal_density_diffrn 1.803
_exptl_crystal_density_method 'not measured'
_exptl_crystal_description block
_exptl_crystal_F_000 604
_exptl_crystal_size_max 0.40
_exptl_crystal_size_mid 0.37
_exptl_crystal_size_min 0.20
_refine_diff_density_max 0.322
_refine_diff_density_min -0.955
_refine_diff_density_rms 0.115
_refine_ls_extinction_method none
_refine_ls_goodness_of_fit_ref 1.113
_refine_ls_hydrogen_treatment constr
_refine_ls_matrix_type full
_refine_ls_number_parameters 286
_refine_ls_number_reflns 3976
_refine_ls_number_restraints 0
_refine_ls_restrained_S_all 1.113
_refine_ls_R_factor_all 0.0265
_refine_ls_R_factor_gt 0.0262
_refine_ls_shift/su_max 0.001
_refine_ls_shift/su_mean 0.000
_refine_ls_structure_factor_coef Fsqd
_refine_ls_weighting_details 'calc w=1/[\s^2^(Fo^2^)+(0.0167P)^2^+0.8953P] where P=(Fo^2^+2Fc^2^)/3'
_refine_ls_weighting_scheme calc
_refine_ls_wR_factor_gt 0.0690
_refine_ls_wR_factor_ref 0.0694
_reflns_number_gt 3913
_reflns_number_total 3976
_reflns_threshold_expression >2sigma(I)
_cod_data_source_file c4dt00192c2.cif
_cod_data_source_block pd01lt
_cod_depositor_comments
;
The following automatic conversions were performed:

'_symmetry_cell_setting' value 'Triclinic' changed to 'triclinic'
according to
/usr/data/users/saulius/crontab/automatic-downloads/rss-feeds/RSC/lib/dictionaries/cif_core.dic
dictionary named 'cif_core.dic' version 2.4.2 from 2011-04-26.

Automatic conversion script
Id: cif_fix_values 2281 2013-09-26 08:29:07Z andrius 
;
_cod_database_code 7029656

loop_
_symmetry_equiv_pos_as_xyz
'x, y, z'
'-x, -y, -z'

loop_
_atom_site_label
_atom_site_type_symbol
_atom_site_fract_x
_atom_site_fract_y
_atom_site_fract_z
_atom_site_U_iso_or_equiv
_atom_site_adp_type
_atom_site_occupancy
_atom_site_symmetry_multiplicity
_atom_site_calc_flag
_atom_site_refinement_flags
C1 C -0.1628(3) 0.0340(2) 0.31152(19) 0.0213(5) Uani 1 1 d .
H1A H -0.1415 -0.0528 0.2871 0.032 Uiso 1 1 calc R
H1B H -0.2278 0.0442 0.2560 0.032 Uiso 1 1 calc R
H1C H -0.2263 0.0274 0.3692 0.032 Uiso 1 1 calc R
C2 C -0.0359(3) 0.2901(3) 0.38604(19) 0.0233(5) Uani 1 1 d .
H2A H -0.1019 0.2783 0.4423 0.035 Uiso 1 1 calc R
H2B H -0.0995 0.3033 0.3314 0.035 Uiso 1 1 calc R
H2C H 0.0700 0.3741 0.4112 0.035 Uiso 1 1 calc R
C3 C 0.1031(3) 0.1386(3) 0.42381(17) 0.0190(5) Uani 1 1 d .
H3A H 0.0975 0.0398 0.4019 0.023 Uiso 1 1 calc R
H3B H 0.0584 0.1526 0.4896 0.023 Uiso 1 1 calc R
C4 C 0.2833(3) 0.2440(3) 0.43762(17) 0.0206(5) Uani 1 1 d .
H4A H 0.2909 0.3426 0.4673 0.025 Uiso 1 1 calc R
H4B H 0.3544 0.2243 0.4851 0.025 Uiso 1 1 calc R
C5 C 0.3965(3) 0.1087(3) 0.30866(19) 0.0226(5) Uani 1 1 d .
H5A H 0.4862 0.1235 0.3614 0.034 Uiso 1 1 calc R
H5B H 0.4378 0.1027 0.2425 0.034 Uiso 1 1 calc R
H5C H 0.3005 0.0196 0.3042 0.034 Uiso 1 1 calc R
C6 C 0.4901(3) 0.3639(2) 0.33950(18) 0.0184(5) Uani 1 1 d .
H6A H 0.4584 0.4457 0.3603 0.028 Uiso 1 1 calc R
H6B H 0.5252 0.3571 0.2716 0.028 Uiso 1 1 calc R
H6C H 0.5832 0.3768 0.3890 0.028 Uiso 1 1 calc R
C7 C -0.2215(3) 0.1335(3) -0.01235(19) 0.0243(5) Uani 1 1 d .
H7A H -0.3074 0.1176 0.0330 0.036 Uiso 1 1 calc R
H7B H -0.2535 0.0485 -0.0714 0.036 Uiso 1 1 calc R
H7C H -0.2118 0.2161 -0.0360 0.036 Uiso 1 1 calc R
C8 C -0.0557(3) 0.1612(2) 0.04494(17) 0.0175(5) Uani 1 1 d .
C9 C 0.0848(3) 0.1896(2) -0.00540(17) 0.0191(5) Uani 1 1 d .
H9 H 0.0677 0.1901 -0.0744 0.023 Uiso 1 1 calc R
C10 C 0.2474(3) 0.2173(2) 0.03469(17) 0.0181(5) Uani 1 1 d .
C11 C 0.3831(3) 0.2423(3) -0.03192(19) 0.0269(6) Uani 1 1 d .
H11A H 0.4693 0.3393 -0.0034 0.040 Uiso 1 1 calc R
H11B H 0.3348 0.2312 -0.1011 0.040 Uiso 1 1 calc R
H11C H 0.4338 0.1729 -0.0347 0.040 Uiso 1 1 calc R
C12 C 0.3780(3) 0.6867(3) 0.26010(19) 0.0222(5) Uani 1 1 d .
C13 C -0.1434(3) 0.5175(3) 0.16271(18) 0.0220(5) Uani 1 1 d .
F1 F 0.3405(2) 0.55342(18) 0.20581(12) 0.0359(4) Uani 1 1 d .
F2 F 0.54207(19) 0.7482(2) 0.29249(13) 0.0385(4) Uani 1 1 d .
F3 F 0.3422(2) 0.75522(19) 0.19934(12) 0.0339(4) Uani 1 1 d .
F4 F -0.0286(2) 0.51528(19) 0.10211(12) 0.0410(4) Uani 1 1 d .
F5 F -0.2622(2) 0.54080(17) 0.11620(13) 0.0406(4) Uani 1 1 d .
F6 F -0.21230(19) 0.38982(14) 0.17811(11) 0.0261(3) Uani 1 1 d .
N1 N 0.0000(2) 0.16062(19) 0.34525(14) 0.0158(4) Uani 1 1 d .
N2 N 0.3436(2) 0.2303(2) 0.33584(14) 0.0157(4) Uani 1 1 d .
N3 N 0.0748(2) 0.6019(2) 0.32514(15) 0.0185(4) Uani 1 1 d .
O1 O -0.0601(2) 0.15586(17) 0.13773(12) 0.0179(3) Uani 1 1 d .
O2 O 0.2974(2) 0.22325(17) 0.12621(12) 0.0182(3) Uani 1 1 d .
O3 O 0.3048(2) 0.84259(18) 0.41661(13) 0.0261(4) Uani 1 1 d .
O4 O 0.3203(2) 0.61804(19) 0.42705(13) 0.0237(4) Uani 1 1 d .
O5 O 0.0219(2) 0.78808(17) 0.25533(14) 0.0246(4) Uani 1 1 d .
O6 O -0.1876(2) 0.6423(2) 0.34171(14) 0.0281(4) Uani 1 1 d .
Pd1 Pd 0.143835(19) 0.191858(16) 0.230847(11) 0.01174(8) Uani 1 1 d .
S1 S 0.26393(7) 0.69420(6) 0.37070(4) 0.01584(13) Uani 1 1 d .
S2 S -0.05104(7) 0.65829(6) 0.28395(4) 0.01536(13) Uani 1 1 d .

loop_
_atom_site_aniso_label
_atom_site_aniso_U_11
_atom_site_aniso_U_22
_atom_site_aniso_U_33
_atom_site_aniso_U_23
_atom_site_aniso_U_13
_atom_site_aniso_U_12
C1 0.0164(12) 0.0201(12) 0.0227(12) 0.0043(9) 0.0032(9) 0.0033(9)
C2 0.0316(14) 0.0205(12) 0.0214(12) 0.0055(9) 0.0129(10) 0.0137(10)
C3 0.0212(12) 0.0207(11) 0.0138(11) 0.0076(9) 0.0006(9) 0.0052(10)
C4 0.0215(12) 0.0247(12) 0.0112(11) 0.0062(9) 0.0012(9) 0.0037(10)
C5 0.0246(13) 0.0211(12) 0.0241(12) 0.0043(10) -0.0030(10) 0.0133(10)
C6 0.0138(11) 0.0188(11) 0.0188(11) 0.0069(9) -0.0011(9) 0.0019(9)
C7 0.0265(13) 0.0260(12) 0.0195(12) 0.0024(10) -0.0056(10) 0.0131(10)
C8 0.0252(13) 0.0132(10) 0.0144(11) 0.0012(8) -0.0029(9) 0.0104(9)
C9 0.0291(13) 0.0197(11) 0.0096(10) 0.0048(9) -0.0008(9) 0.0110(10)
C10 0.0263(13) 0.0153(10) 0.0132(11) 0.0032(8) 0.0046(9) 0.0091(9)
C11 0.0285(14) 0.0384(15) 0.0171(12) 0.0120(10) 0.0081(10) 0.0137(12)
C12 0.0189(12) 0.0294(13) 0.0235(12) 0.0130(10) 0.0049(10) 0.0115(10)
C13 0.0250(13) 0.0205(12) 0.0168(11) 0.0034(9) 0.0007(10) 0.0065(10)
F1 0.0449(10) 0.0375(9) 0.0311(9) 0.0062(7) 0.0137(7) 0.0244(8)
F2 0.0160(8) 0.0576(11) 0.0458(10) 0.0249(8) 0.0086(7) 0.0118(7)
F3 0.0389(9) 0.0535(10) 0.0314(9) 0.0308(8) 0.0175(7) 0.0292(8)
F4 0.0479(10) 0.0430(10) 0.0200(8) 0.0003(7) 0.0157(7) 0.0096(8)
F5 0.0425(10) 0.0315(9) 0.0379(9) 0.0055(7) -0.0239(8) 0.0096(7)
F6 0.0303(8) 0.0154(7) 0.0262(8) 0.0004(6) 0.0007(6) 0.0060(6)
N1 0.0183(10) 0.0139(9) 0.0131(9) 0.0022(7) 0.0018(8) 0.0053(8)
N2 0.0174(10) 0.0162(9) 0.0126(9) 0.0044(7) 0.0014(7) 0.0057(8)
N3 0.0155(10) 0.0175(9) 0.0241(10) 0.0094(8) 0.0004(8) 0.0063(8)
O1 0.0195(8) 0.0223(8) 0.0139(8) 0.0037(6) 0.0016(6) 0.0116(7)
O2 0.0196(9) 0.0251(9) 0.0126(8) 0.0058(6) 0.0033(6) 0.0114(7)
O3 0.0279(10) 0.0211(9) 0.0217(9) 0.0006(7) -0.0046(7) 0.0059(7)
O4 0.0210(9) 0.0323(9) 0.0214(9) 0.0148(7) -0.0002(7) 0.0103(7)
O5 0.0249(9) 0.0169(8) 0.0324(10) 0.0080(7) -0.0045(8) 0.0087(7)
O6 0.0203(9) 0.0348(10) 0.0274(9) 0.0007(8) 0.0081(7) 0.0138(8)
Pd1 0.01356(11) 0.01450(11) 0.00797(11) 0.00267(7) 0.00112(7) 0.00688(8)
S1 0.0146(3) 0.0188(3) 0.0136(3) 0.0063(2) 0.0001(2) 0.0051(2)
S2 0.0150(3) 0.0148(3) 0.0154(3) 0.0011(2) 0.0002(2) 0.0073(2)

loop_
_atom_type_symbol
_atom_type_description
_atom_type_scat_dispersion_real
_atom_type_scat_dispersion_imag
_atom_type_scat_source
C C 0.0033 0.0016 'International Tables Vol C Tables 4.2.6.8 and 6.1.1.4'
H H 0.0000 0.0000 'International Tables Vol C Tables 4.2.6.8 and 6.1.1.4'
N N 0.0061 0.0033 'International Tables Vol C Tables 4.2.6.8 and 6.1.1.4'
O O 0.0106 0.0060 'International Tables Vol C Tables 4.2.6.8 and 6.1.1.4'
F F 0.0171 0.0103 'International Tables Vol C Tables 4.2.6.8 and 6.1.1.4'
S S 0.1246 0.1234 'International Tables Vol C Tables 4.2.6.8 and 6.1.1.4'
Pd Pd -0.9988 1.0072 'International Tables Vol C Tables 4.2.6.8 and 6.1.1.4'

loop_
_geom_angle_atom_site_label_1
_geom_angle_atom_site_label_2
_geom_angle_atom_site_label_3
_geom_angle
N1 C1 H1A 109.5
N1 C1 H1B 109.5
H1A C1 H1B 109.5
N1 C1 H1C 109.5
H1A C1 H1C 109.5
H1B C1 H1C 109.5
N1 C2 H2A 109.5
N1 C2 H2B 109.5
H2A C2 H2B 109.5
N1 C2 H2C 109.5
H2A C2 H2C 109.5
H2B C2 H2C 109.5
N1 C3 C4 109.50(18)
N1 C3 H3A 109.8
C4 C3 H3A 109.8
N1 C3 H3B 109.8
C4 C3 H3B 109.8
H3A C3 H3B 108.2
N2 C4 C3 109.01(18)
N2 C4 H4A 109.9
C3 C4 H4A 109.9
N2 C4 H4B 109.9
C3 C4 H4B 109.9
H4A C4 H4B 108.3
N2 C5 H5A 109.5
N2 C5 H5B 109.5
H5A C5 H5B 109.5
N2 C5 H5C 109.5
H5A C5 H5C 109.5
H5B C5 H5C 109.5
N2 C6 H6A 109.5
N2 C6 H6B 109.5
H6A C6 H6B 109.5
N2 C6 H6C 109.5
H6A C6 H6C 109.5
H6B C6 H6C 109.5
C8 C7 H7A 109.5
C8 C7 H7B 109.5
H7A C7 H7B 109.5
C8 C7 H7C 109.5
H7A C7 H7C 109.5
H7B C7 H7C 109.5
O1 C8 C9 126.6(2)
O1 C8 C7 114.7(2)
C9 C8 C7 118.7(2)
C10 C9 C8 126.9(2)
C10 C9 H9 116.6
C8 C9 H9 116.6
O2 C10 C9 126.4(2)
O2 C10 C11 114.1(2)
C9 C10 C11 119.5(2)
C10 C11 H11A 109.5
C10 C11 H11B 109.5
H11A C11 H11B 109.5
C10 C11 H11C 109.5
H11A C11 H11C 109.5
H11B C11 H11C 109.5
F1 C12 F3 108.4(2)
F1 C12 F2 108.3(2)
F3 C12 F2 108.2(2)
F1 C12 S1 111.19(17)
F3 C12 S1 111.26(17)
F2 C12 S1 109.47(17)
F4 C13 F5 109.0(2)
F4 C13 F6 108.2(2)
F5 C13 F6 108.2(2)
F4 C13 S2 110.99(17)
F5 C13 S2 109.23(17)
F6 C13 S2 111.14(16)
C3 N1 C2 111.92(18)
C3 N1 C1 108.96(18)
C2 N1 C1 108.33(19)
C3 N1 Pd1 105.48(14)
C2 N1 Pd1 108.33(14)
C1 N1 Pd1 113.87(14)
C5 N2 C6 108.56(19)
C5 N2 C4 110.71(18)
C6 N2 C4 109.57(17)
C5 N2 Pd1 109.40(14)
C6 N2 Pd1 112.13(14)
C4 N2 Pd1 106.48(14)
S1 N3 S2 125.49(13)
C8 O1 Pd1 122.60(15)
C10 O2 Pd1 122.86(15)
O2 Pd1 O1 94.65(7)
O2 Pd1 N1 175.92(7)
O1 Pd1 N1 89.42(7)
O2 Pd1 N2 89.60(7)
O1 Pd1 N2 175.64(6)
N1 Pd1 N2 86.34(8)
O3 S1 O4 118.55(11)
O3 S1 N3 115.35(11)
O4 S1 N3 108.09(10)
O3 S1 C12 105.04(11)
O4 S1 C12 103.04(11)
N3 S1 C12 105.11(11)
O6 S2 O5 118.09(11)
O6 S2 N3 111.19(11)
O5 S2 N3 116.55(10)
O6 S2 C13 104.09(11)
O5 S2 C13 104.85(11)
N3 S2 C13 99.02(11)

loop_
_geom_bond_atom_site_label_1
_geom_bond_atom_site_label_2
_geom_bond_distance
C1 N1 1.490(3)
C1 H1A 0.9800
C1 H1B 0.9800
C1 H1C 0.9800
C2 N1 1.489(3)
C2 H2A 0.9800
C2 H2B 0.9800
C2 H2C 0.9800
C3 N1 1.489(3)
C3 C4 1.513(3)
C3 H3A 0.9900
C3 H3B 0.9900
C4 N2 1.494(3)
C4 H4A 0.9900
C4 H4B 0.9900
C5 N2 1.484(3)
C5 H5A 0.9800
C5 H5B 0.9800
C5 H5C 0.9800
C6 N2 1.491(3)
C6 H6A 0.9800
C6 H6B 0.9800
C6 H6C 0.9800
C7 C8 1.503(3)
C7 H7A 0.9800
C7 H7B 0.9800
C7 H7C 0.9800
C8 O1 1.284(3)
C8 C9 1.393(3)
C9 C10 1.391(3)
C9 H9 0.9500
C10 O2 1.286(3)
C10 C11 1.500(3)
C11 H11A 0.9800
C11 H11B 0.9800
C11 H11C 0.9800
C12 F1 1.320(3)
C12 F3 1.326(3)
C12 F2 1.328(3)
C12 S1 1.837(2)
C13 F4 1.322(3)
C13 F5 1.323(3)
C13 F6 1.327(3)
C13 S2 1.831(2)
N1 Pd1 2.0496(19)
N2 Pd1 2.0564(19)
N3 S1 1.566(2)
N3 S2 1.5742(19)
O1 Pd1 1.9966(16)
O2 Pd1 1.9936(16)
O3 S1 1.4267(18)
O4 S1 1.4338(17)
O5 S2 1.4366(17)
O6 S2 1.4290(18)
